data_7204218
loop_
_publ_author_name
'Correa, Waldo H.'
'Scott, Janet L.'

_publ_section_title
;
 Solvent-free, two-step synthesis of some unsymmetrical
 4-aryl-1,4-dihydropyridines
;
_journal_coden_ASTM GRCHFJ
_journal_issue 6
_journal_name_full 'Green Chemistry'
_journal_page_first 296
_journal_page_last 301
_journal_paper_doi 10.1039/b106397a
_journal_volume 3
_journal_year 2001
_chemical_formula_sum 'C15 H17 N O5'
_chemical_formula_weight 291.30
_space_group_IT_number 33
_symmetry_cell_setting orthorhombic
_symmetry_space_group_name_Hall 'P 2c -2n'
_symmetry_space_group_name_H-M 'P n a 21'
_atom_sites_solution_hydrogens geom
_atom_sites_solution_primary direct
_atom_sites_solution_secondary difmap
_audit_creation_method SHELXL-97
_cell_angle_alpha 90.00
_cell_angle_beta 90.00
_cell_angle_gamma 90.00
_cell_formula_units_Z 4
_cell_length_a 9.1435(2)
_cell_length_b 27.8109(3)
_cell_length_c 5.8488(10)
_cell_measurement_temperature 123(2)
_cell_volume 1487.3(3)
_computing_structure_refinement 'SHELXL-97 (Sheldrick, 1997)'
_computing_structure_solution 'SHELXS-97 (Sheldrick, 1990)'
_diffrn_ambient_temperature 123(2)
_diffrn_measured_fraction_theta_full 0.975
_diffrn_measured_fraction_theta_max 0.975
_diffrn_measurement_device_type 'Enraf-nonius Kappa CCD diffractometer'
_diffrn_measurement_method '1 degree, phi and omega scans'
_diffrn_radiation_monochromator graphite
_diffrn_radiation_source 'fine-focus sealed tube'
_diffrn_radiation_type MoK\a
_diffrn_radiation_wavelength 0.71073
_diffrn_reflns_av_R_equivalents 0.0000
_diffrn_reflns_av_sigmaI/netI 0.0674
_diffrn_reflns_limit_h_max 12
_diffrn_reflns_limit_h_min 0
_diffrn_reflns_limit_k_max 37
_diffrn_reflns_limit_k_min 0
_diffrn_reflns_limit_l_max 7
_diffrn_reflns_limit_l_min 0
_diffrn_reflns_number 1978
_diffrn_reflns_theta_full 28.31
_diffrn_reflns_theta_max 28.31
_diffrn_reflns_theta_min 2.34
_exptl_absorpt_coefficient_mu 0.098
_exptl_absorpt_correction_T_max 0.9759
_exptl_absorpt_correction_T_min 0.9711
_exptl_crystal_colour 'pale yellow'
_exptl_crystal_density_diffrn 1.301
_exptl_crystal_density_method 'not measured'
_exptl_crystal_description plate
_exptl_crystal_F_000 616
_exptl_crystal_size_max 0.30
_exptl_crystal_size_mid 0.30
_exptl_crystal_size_min 0.25
_refine_diff_density_max 0.210
_refine_diff_density_min -0.307
_refine_diff_density_rms 0.057
_refine_ls_abs_structure_details 'Flack H D (1983), Acta Cryst. A39, 876-881'
_refine_ls_abs_structure_Flack -0.6(15)
_refine_ls_extinction_method none
_refine_ls_goodness_of_fit_ref 1.039
_refine_ls_hydrogen_treatment mixed
_refine_ls_matrix_type full
_refine_ls_number_parameters 194
_refine_ls_number_reflns 1978
_refine_ls_number_restraints 1
_refine_ls_restrained_S_all 1.039
_refine_ls_R_factor_all 0.0869
_refine_ls_R_factor_gt 0.0490
_refine_ls_shift/su_max 0.000
_refine_ls_shift/su_mean 0.000
_refine_ls_structure_factor_coef Fsqd
_refine_ls_weighting_details 'calc w=1/[\s^2^(Fo^2^)+(0.0435P)^2^+0.3463P] where P=(Fo^2^+2Fc^2^)/3'
_refine_ls_weighting_scheme calc
_refine_ls_wR_factor_gt 0.0883
_refine_ls_wR_factor_ref 0.1012
_reflns_number_gt 1450
_reflns_number_total 1978
_reflns_threshold_expression >2sigma(I)
_cod_data_source_file b106397a.txt
_cod_data_source_block d:_3g
_cod_depositor_comments
;
 Updated bibliographic information.

 Antanas Vaitkus,
 2021-04-30
;
_cod_original_sg_symbol_H-M Pna2(1)
_cod_database_code 7204218

loop_
_symmetry_equiv_pos_as_xyz
'x, y, z'
'-x, -y, z+1/2'
'-x+1/2, y+1/2, z+1/2'
'x+1/2, -y+1/2, z'

loop_
_atom_site_label
_atom_site_type_symbol
_atom_site_fract_x
_atom_site_fract_y
_atom_site_fract_z
_atom_site_U_iso_or_equiv
_atom_site_adp_type
_atom_site_occupancy
_atom_site_symmetry_multiplicity
_atom_site_calc_flag
_atom_site_refinement_flags
_atom_site_disorder_assembly
_atom_site_disorder_group
O5 O 0.86323(18) 0.67454(7) 0.2595(3) 0.0202(4) Uani 1 1 d . . .
N2 N 0.6471(2) 0.47856(9) 0.4519(4) 0.0219(6) Uani 1 1 d . . .
O4 O 0.95339(19) 0.61478(7) 0.4800(4) 0.0254(5) Uani 1 1 d . . .
O2 O 0.5917(2) 0.50550(7) 0.5936(4) 0.0262(5) Uani 1 1 d . . .
C1 C 0.7131(3) 0.54895(10) 0.2098(5) 0.0172(6) Uani 1 1 d . . .
C2 C 0.7204(3) 0.49942(10) 0.2512(5) 0.0179(6) Uani 1 1 d . . .
C9 C 0.6152(3) 0.65873(10) 0.5843(5) 0.0214(6) Uani 1 1 d . . .
O1 O 0.6455(3) 0.43469(7) 0.4717(4) 0.0407(6) Uani 1 1 d . . .
C5 C 0.8615(3) 0.53490(11) -0.1285(5) 0.0230(6) Uani 1 1 d . . .
H5 H 0.9096 0.5472 -0.2600 0.028 Uiso 1 1 calc R . .
O3 O 0.6854(2) 0.68757(7) 0.6952(4) 0.0318(5) Uani 1 1 d . . .
C11 C 0.8532(3) 0.63693(9) 0.3968(5) 0.0190(6) Uani 1 1 d . . .
C7 C 0.6337(3) 0.58404(10) 0.3534(5) 0.0176(6) Uani 1 1 d . . .
H7 H 0.5346 0.5775 0.3908 0.021 Uiso 1 1 calc R . .
C4 C 0.8688(3) 0.48626(11) -0.0793(5) 0.0229(7) Uani 1 1 d . . .
H4 H 0.9230 0.4653 -0.1758 0.028 Uiso 1 1 calc R . .
C3 C 0.7971(3) 0.46812(10) 0.1105(5) 0.0213(7) Uani 1 1 d . . .
H3 H 0.8004 0.4347 0.1440 0.026 Uiso 1 1 calc R . .
C12 C 1.0084(3) 0.69590(10) 0.1977(5) 0.0217(6) Uani 1 1 d . . .
C6 C 0.7845(3) 0.56557(10) 0.0131(5) 0.0202(6) Uani 1 1 d . . .
H6 H 0.7799 0.5988 -0.0239 0.024 Uiso 1 1 calc R . .
C8 C 0.6935(3) 0.62446(10) 0.4334(5) 0.0184(6) Uani 1 1 d . . .
C15 C 0.9642(3) 0.73889(11) 0.0543(6) 0.0342(8) Uani 1 1 d . . .
H15A H 1.0520 0.7550 -0.0036 0.051 Uiso 1 1 calc R . .
H15B H 0.9078 0.7614 0.1485 0.051 Uiso 1 1 calc R . .
H15C H 0.9041 0.7281 -0.0745 0.051 Uiso 1 1 calc R . .
C13 C 1.0864(3) 0.71169(12) 0.4136(6) 0.0294(7) Uani 1 1 d . . .
H13A H 1.1188 0.6833 0.4990 0.044 Uiso 1 1 calc R . .
H13B H 1.0193 0.7306 0.5086 0.044 Uiso 1 1 calc R . .
H13C H 1.1714 0.7314 0.3731 0.044 Uiso 1 1 calc R . .
C10 C 0.4506(3) 0.65611(12) 0.6013(6) 0.0337(8) Uani 1 1 d . . .
H10A H 0.4228 0.6280 0.6923 0.051 Uiso 1 1 calc R . .
H10B H 0.4087 0.6533 0.4477 0.051 Uiso 1 1 calc R . .
H10C H 0.4136 0.6853 0.6751 0.051 Uiso 1 1 calc R . .
C14 C 1.0947(3) 0.65969(12) 0.0590(6) 0.0341(8) Uani 1 1 d . . .
H14A H 1.1200 0.6322 0.1557 0.051 Uiso 1 1 calc R . .
H14B H 1.1844 0.6748 0.0020 0.051 Uiso 1 1 calc R . .
H14C H 1.0355 0.6487 -0.0706 0.051 Uiso 1 1 calc R . .

loop_
_atom_site_aniso_label
_atom_site_aniso_U_11
_atom_site_aniso_U_22
_atom_site_aniso_U_33
_atom_site_aniso_U_23
_atom_site_aniso_U_13
_atom_site_aniso_U_12
O5 0.0143(9) 0.0224(10) 0.0239(11) 0.0036(9) 0.0014(9) -0.0034(8)
N2 0.0182(12) 0.0235(14) 0.0241(14) 0.0017(12) -0.0013(11) -0.0036(10)
O4 0.0181(9) 0.0256(11) 0.0324(11) 0.0038(10) -0.0018(9) 0.0016(9)
O2 0.0239(10) 0.0308(12) 0.0238(11) -0.0015(10) 0.0052(9) -0.0011(9)
C1 0.0119(13) 0.0212(15) 0.0186(15) -0.0029(12) -0.0023(12) -0.0011(11)
C2 0.0134(13) 0.0209(14) 0.0195(14) -0.0007(12) -0.0020(12) -0.0047(11)
C9 0.0248(15) 0.0148(14) 0.0245(16) 0.0014(12) 0.0046(14) -0.0008(12)
O1 0.0555(15) 0.0210(12) 0.0457(14) 0.0052(12) 0.0161(13) -0.0038(10)
C5 0.0147(13) 0.0329(17) 0.0216(15) 0.0027(13) 0.0002(12) -0.0022(13)
O3 0.0282(11) 0.0309(12) 0.0362(13) -0.0123(11) 0.0036(10) 0.0012(10)
C11 0.0208(14) 0.0158(14) 0.0203(15) -0.0014(12) 0.0024(13) -0.0004(12)
C7 0.0145(13) 0.0202(14) 0.0181(14) 0.0033(12) 0.0031(11) 0.0021(12)
C4 0.0153(13) 0.0292(17) 0.0243(16) -0.0040(13) -0.0025(13) 0.0010(12)
C3 0.0149(14) 0.0194(16) 0.0297(16) -0.0013(13) -0.0048(13) 0.0013(11)
C12 0.0166(13) 0.0260(16) 0.0226(15) 0.0021(13) 0.0030(13) -0.0057(12)
C6 0.0165(13) 0.0220(15) 0.0220(15) -0.0013(13) 0.0002(12) -0.0026(11)
C8 0.0147(12) 0.0212(15) 0.0192(15) 0.0040(12) 0.0009(12) 0.0008(11)
C15 0.0307(18) 0.034(2) 0.038(2) 0.0120(15) 0.0034(16) -0.0062(14)
C13 0.0223(14) 0.0341(18) 0.0317(19) -0.0026(14) 0.0050(14) -0.0088(13)
C10 0.0232(16) 0.0313(18) 0.047(2) -0.0050(16) 0.0088(16) 0.0015(13)
C14 0.0262(16) 0.040(2) 0.036(2) -0.0073(15) 0.0116(15) -0.0040(14)

loop_
_atom_type_symbol
_atom_type_description
_atom_type_scat_dispersion_real
_atom_type_scat_dispersion_imag
_atom_type_scat_source
C C 0.0033 0.0016 'International Tables Vol C Tables 4.2.6.8 and 6.1.1.4'
H H 0.0000 0.0000 'International Tables Vol C Tables 4.2.6.8 and 6.1.1.4'
N N 0.0061 0.0033 'International Tables Vol C Tables 4.2.6.8 and 6.1.1.4'
O O 0.0106 0.0060 'International Tables Vol C Tables 4.2.6.8 and 6.1.1.4'

loop_
_geom_angle_atom_site_label_1
_geom_angle_atom_site_label_2
_geom_angle_atom_site_label_3
_geom_angle
_geom_angle_site_symmetry_1
_geom_angle_site_symmetry_3
_geom_angle_publ_flag
C11 O5 C12 121.4(2) . . ?
O1 N2 O2 122.7(2) . . ?
O1 N2 C2 118.2(2) . . ?
O2 N2 C2 119.1(2) . . ?
C2 C1 C6 116.4(2) . . ?
C2 C1 C7 125.1(2) . . ?
C6 C1 C7 118.5(2) . . ?
C3 C2 C1 122.6(3) . . ?
C3 C2 N2 117.1(2) . . ?
C1 C2 N2 120.3(2) . . ?
O3 C9 C8 119.1(2) . . ?
O3 C9 C10 121.6(3) . . ?
C8 C9 C10 119.3(2) . . ?
C6 C5 C4 120.2(3) . . ?
O4 C11 O5 126.6(2) . . ?
O4 C11 C8 123.9(2) . . ?
O5 C11 C8 109.5(2) . . ?
C8 C7 C1 123.6(2) . . ?
C5 C4 C3 120.0(3) . . ?
C4 C3 C2 119.1(3) . . ?
O5 C12 C14 109.1(2) . . ?
O5 C12 C15 102.1(2) . . ?
C14 C12 C15 111.6(3) . . ?
O5 C12 C13 109.3(2) . . ?
C14 C12 C13 113.2(2) . . ?
C15 C12 C13 111.0(2) . . ?
C5 C6 C1 121.7(3) . . ?
C7 C8 C9 123.5(2) . . ?
C7 C8 C11 122.5(2) . . ?
C9 C8 C11 113.7(2) . . ?

loop_
_geom_bond_atom_site_label_1
_geom_bond_atom_site_label_2
_geom_bond_distance
_geom_bond_site_symmetry_2
_geom_bond_publ_flag
O5 C11 1.322(3) . ?
O5 C12 1.498(3) . ?
N2 O1 1.226(3) . ?
N2 O2 1.227(3) . ?
N2 C2 1.471(4) . ?
O4 C11 1.206(3) . ?
C1 C2 1.400(4) . ?
C1 C6 1.401(4) . ?
C1 C7 1.478(4) . ?
C2 C3 1.388(4) . ?
C9 O3 1.215(3) . ?
C9 C8 1.483(4) . ?
C9 C10 1.509(4) . ?
C5 C6 1.382(4) . ?
C5 C4 1.384(4) . ?
C11 C8 1.516(4) . ?
C7 C8 1.335(4) . ?
C4 C3 1.385(4) . ?
C12 C14 1.515(4) . ?
C12 C15 1.515(4) . ?
C12 C13 1.516(4) . ?

loop_
_geom_torsion_atom_site_label_1
_geom_torsion_atom_site_label_2
_geom_torsion_atom_site_label_3
_geom_torsion_atom_site_label_4
_geom_torsion
_geom_torsion_site_symmetry_1
_geom_torsion_site_symmetry_2
_geom_torsion_site_symmetry_3
_geom_torsion_site_symmetry_4
_geom_torsion_publ_flag
C6 C1 C2 C3 1.8(4) . . . . ?
C7 C1 C2 C3 -179.8(3) . . . . ?
C6 C1 C2 N2 -179.2(2) . . . . ?
C7 C1 C2 N2 -0.8(4) . . . . ?
O1 N2 C2 C3 -7.0(3) . . . . ?
O2 N2 C2 C3 172.2(2) . . . . ?
O1 N2 C2 C1 173.9(2) . . . . ?
O2 N2 C2 C1 -6.9(3) . . . . ?
C12 O5 C11 O4 -2.7(4) . . . . ?
C12 O5 C11 C8 178.3(2) . . . . ?
C2 C1 C7 C8 129.1(3) . . . . ?
C6 C1 C7 C8 -52.5(4) . . . . ?
C6 C5 C4 C3 0.9(4) . . . . ?
C5 C4 C3 C2 -1.0(4) . . . . ?
C1 C2 C3 C4 -0.4(4) . . . . ?
N2 C2 C3 C4 -179.5(2) . . . . ?
C11 O5 C12 C14 65.4(3) . . . . ?
C11 O5 C12 C15 -176.4(2) . . . . ?
C11 O5 C12 C13 -58.8(3) . . . . ?
C4 C5 C6 C1 0.6(4) . . . . ?
C2 C1 C6 C5 -1.8(4) . . . . ?
C7 C1 C6 C5 179.6(3) . . . . ?
C1 C7 C8 C9 -177.7(2) . . . . ?
C1 C7 C8 C11 -3.9(4) . . . . ?
O3 C9 C8 C7 161.6(3) . . . . ?
C10 C9 C8 C7 -16.8(4) . . . . ?
O3 C9 C8 C11 -12.7(4) . . . . ?
C10 C9 C8 C11 168.9(3) . . . . ?
O4 C11 C8 C7 -66.7(4) . . . . ?
O5 C11 C8 C7 112.3(3) . . . . ?
O4 C11 C8 C9 107.7(3) . . . . ?
O5 C11 C8 C9 -73.3(3) . . . . ?

loop_
_cod_related_entry_id
_cod_related_entry_database
_cod_related_entry_code
1 ChemSpider 8740876
